data_4104440
loop_
_publ_author_name
'Shi-Yao Yang'
'Pan\<ce Naumov'
'Shunichi Fukuzumi'

_publ_section_title
;
 Topochemical Limits for Solid-State Photoreactivity by Fine Tuning of the
 \p-\p Interactions
;
_journal_name_full 'Journal of the American Chemical Society'
_journal_page_first 7247
_journal_page_last 7249
_journal_paper_doi 10.1021/ja902094b
_journal_volume 131
_journal_year 2009
_chemical_formula_moiety 'C12 H10 O4'
_chemical_formula_sum 'C12 H10 O4'
_chemical_formula_weight 218.20
_chemical_name_systematic
; 
 ? 
;
_space_group_IT_number 11
_symmetry_cell_setting monoclinic
_symmetry_space_group_name_Hall '-P 2yb'
_symmetry_space_group_name_H-M 'P 1 21/m 1'
_atom_sites_solution_hydrogens geom
_atom_sites_solution_primary direct
_atom_sites_solution_secondary difmap
_audit_creation_method SHELXL-97
_cell_angle_alpha 90.00
_cell_angle_beta 91.571(7)
_cell_angle_gamma 90.00
_cell_formula_units_Z 2
_cell_length_a 3.8760(16)
_cell_length_b 22.776(10)
_cell_length_c 5.892(3)
_cell_measurement_reflns_used 752
_cell_measurement_temperature 296(2)
_cell_measurement_theta_max 27.9090
_cell_measurement_theta_min 3.8949
_cell_volume 519.9(4)
_computing_cell_refinement 'APEX2 (Bruker, 2006)'
_computing_data_collection 'APEX2 (Bruker, 2006)'
_computing_data_reduction 'SAINT (Bruker, 2003)'
_computing_molecular_graphics 'ORTEP-II (Johnson, 1976)'
_computing_publication_material 'SHELXL-97 (Sheldrick, 1997)'
_computing_structure_refinement 'SHELXL-97 (Sheldrick, 1997)'
_computing_structure_solution 'SHELXS-97 (Sheldrick, 1997)'
_diffrn_ambient_temperature 296(2)
_diffrn_measured_fraction_theta_full 0.990
_diffrn_measured_fraction_theta_max 0.990
_diffrn_measurement_device_type 'APEX2 with CCD detector'
_diffrn_measurement_method 'omega scans'
_diffrn_radiation_monochromator 'Bruker Helios Confocal multilayered mirror'
_diffrn_radiation_source 'rotating anode'
_diffrn_radiation_type MoK\a
_diffrn_radiation_wavelength 0.71073
_diffrn_reflns_av_R_equivalents 0.0248
_diffrn_reflns_av_sigmaI/netI 0.0368
_diffrn_reflns_limit_h_max 5
_diffrn_reflns_limit_h_min -5
_diffrn_reflns_limit_k_max 30
_diffrn_reflns_limit_k_min -23
_diffrn_reflns_limit_l_max 7
_diffrn_reflns_limit_l_min -7
_diffrn_reflns_number 2863
_diffrn_reflns_theta_full 28.00
_diffrn_reflns_theta_max 28.00
_diffrn_reflns_theta_min 3.58
_exptl_absorpt_coefficient_mu 0.105
_exptl_absorpt_correction_T_max 0.9854
_exptl_absorpt_correction_T_min 0.9792
_exptl_absorpt_correction_type empirical
_exptl_absorpt_process_details 'SADABS (1996)'
_exptl_crystal_colour colorless
_exptl_crystal_density_diffrn 1.394
_exptl_crystal_description block
_exptl_crystal_F_000 228
_exptl_crystal_size_max 0.20
_exptl_crystal_size_mid 0.15
_exptl_crystal_size_min 0.14
_refine_diff_density_max 0.337
_refine_diff_density_min -0.255
_refine_diff_density_rms 0.054
_refine_ls_extinction_method none
_refine_ls_goodness_of_fit_ref 1.055
_refine_ls_hydrogen_treatment mixed
_refine_ls_matrix_type full
_refine_ls_number_parameters 80
_refine_ls_number_reflns 1276
_refine_ls_number_restraints 0
_refine_ls_restrained_S_all 1.055
_refine_ls_R_factor_all 0.0909
_refine_ls_R_factor_gt 0.0616
_refine_ls_shift/su_max 0.000
_refine_ls_shift/su_mean 0.000
_refine_ls_structure_factor_coef Fsqd
_refine_ls_weighting_details 'calc w=1/[\s^2^(Fo^2^)+(0.1009P)^2^+0.1771P] where P=(Fo^2^+2Fc^2^)/3'
_refine_ls_weighting_scheme calc
_refine_ls_wR_factor_gt 0.1782
_refine_ls_wR_factor_ref 0.2032
_reflns_number_gt 849
_reflns_number_total 1276
_reflns_threshold_expression >2sigma(I)
_cod_data_source_file ja902094b_si_004.cif
_cod_data_source_block y
_cod_original_cell_volume 520.0(4)
_cod_database_code 4104440

loop_
_symmetry_equiv_pos_as_xyz
'x, y, z'
'-x, y+1/2, -z'
'-x, -y, -z'
'x, -y-1/2, z'

loop_
_atom_site_label
_atom_site_type_symbol
_atom_site_fract_x
_atom_site_fract_y
_atom_site_fract_z
_atom_site_U_iso_or_equiv
_atom_site_adp_type
_atom_site_occupancy
_atom_site_symmetry_multiplicity
_atom_site_calc_flag
_atom_site_refinement_flags
O1 O 1.0168(6) 0.57024(7) -0.0561(4) 0.0700(6) Uani 1 1 d .
O2 O 0.7962(6) 0.52947(8) 0.2462(4) 0.0758(7) Uani 1 1 d .
C1 C 0.6361(7) 0.7500 0.4149(5) 0.0379(7) Uani 1 2 d S
H1A H 0.7445 0.7500 0.2760 0.046 Uiso 1 2 calc SR
C2 C 0.5576(5) 0.69670(9) 0.5154(3) 0.0373(5) Uani 1 1 d .
C3 C 0.3935(6) 0.69728(9) 0.7212(4) 0.0418(6) Uani 1 1 d .
H3A H 0.3361 0.6621 0.7905 0.050 Uiso 1 1 calc R
C4 C 0.3142(8) 0.7500 0.8241(5) 0.0458(8) Uani 1 2 d S
H4A H 0.2070 0.7500 0.9634 0.055 Uiso 1 2 calc SR
C5 C 0.6450(6) 0.63999(9) 0.4129(4) 0.0452(6) Uani 1 1 d .
H5A H 0.5890 0.6065 0.4946 0.054 Uiso 1 1 calc R
C6 C 0.7909(6) 0.63180(9) 0.2217(4) 0.0503(6) Uani 1 1 d .
H6A H 0.8457 0.6650 0.1379 0.060 Uiso 1 1 calc R
C7 C 0.8792(7) 0.57365(9) 0.1239(4) 0.0498(6) Uani 1 1 d .
H1 H 0.822(8) 0.4980(13) 0.207(5) 0.069(9) Uiso 1 1 d .

loop_
_atom_site_aniso_label
_atom_site_aniso_U_11
_atom_site_aniso_U_22
_atom_site_aniso_U_33
_atom_site_aniso_U_23
_atom_site_aniso_U_13
_atom_site_aniso_U_12
O1 0.1072(16) 0.0324(9) 0.0721(13) -0.0036(8) 0.0314(11) 0.0011(9)
O2 0.1162(18) 0.0388(11) 0.0744(13) -0.0001(9) 0.0370(11) 0.0063(11)
C1 0.0427(16) 0.0314(14) 0.0399(15) 0.000 0.0051(11) 0.000
C2 0.0395(11) 0.0291(10) 0.0431(11) -0.0005(8) -0.0007(8) 0.0011(8)
C3 0.0471(12) 0.0341(10) 0.0443(11) 0.0057(8) 0.0035(9) -0.0028(9)
C4 0.0521(18) 0.0455(17) 0.0400(16) 0.000 0.0085(13) 0.000
C5 0.0523(13) 0.0307(10) 0.0525(13) -0.0017(9) 0.0006(10) 0.0026(9)
C6 0.0631(15) 0.0306(11) 0.0574(14) 0.0006(9) 0.0065(11) -0.0012(10)
C7 0.0627(15) 0.0280(10) 0.0589(15) -0.0007(9) 0.0041(11) 0.0017(9)

loop_
_atom_type_symbol
_atom_type_description
_atom_type_scat_dispersion_real
_atom_type_scat_dispersion_imag
_atom_type_scat_source
C C 0.0033 0.0016 'International Tables Vol C Tables 4.2.6.8 and 6.1.1.4'
H H 0.0000 0.0000 'International Tables Vol C Tables 4.2.6.8 and 6.1.1.4'
O O 0.0106 0.0060 'International Tables Vol C Tables 4.2.6.8 and 6.1.1.4'

loop_
_geom_angle_atom_site_label_1
_geom_angle_atom_site_label_2
_geom_angle_atom_site_label_3
_geom_angle
_geom_angle_site_symmetry_1
C7 O2 H1 122(2) .
C2 C1 C2 122.0(3) 4_575
C2 C1 H1A 119.0 4_575
C2 C1 H1A 119.0 .
C3 C2 C1 118.5(2) .
C3 C2 C5 119.00(19) .
C1 C2 C5 122.5(2) .
C4 C3 C2 120.3(2) .
C4 C3 H3A 119.8 .
C2 C3 H3A 119.8 .
C3 C4 C3 120.4(3) 4_575
C3 C4 H4A 119.8 4_575
C3 C4 H4A 119.8 .
C6 C5 C2 126.8(2) .
C6 C5 H5A 116.6 .
C2 C5 H5A 116.6 .
C5 C6 C7 125.4(2) .
C5 C6 H6A 117.3 .
C7 C6 H6A 117.3 .
O1 C7 O2 124.7(2) .
O1 C7 C6 120.7(2) .
O2 C7 C6 114.6(2) .

loop_
_geom_bond_atom_site_label_1
_geom_bond_atom_site_label_2
_geom_bond_distance
_geom_bond_site_symmetry_2
O1 C7 1.202(3) .
O2 C7 1.284(3) .
O2 H1 0.76(3) .
C1 C2 1.388(2) 4_575
C1 C2 1.388(2) .
C1 H1A 0.9300 .
C2 C3 1.384(3) .
C2 C5 1.469(3) .
C3 C4 1.383(3) .
C3 H3A 0.9300 .
C4 C3 1.383(3) 4_575
C4 H4A 0.9300 .
C5 C6 1.288(3) .
C5 H5A 0.9300 .
C6 C7 1.488(3) .
C6 H6A 0.9300 .

loop_
_geom_hbond_atom_site_label_D
_geom_hbond_atom_site_label_H
_geom_hbond_atom_site_label_A
_geom_hbond_distance_DH
_geom_hbond_distance_HA
_geom_hbond_distance_DA
_geom_hbond_angle_DHA
_geom_hbond_site_symmetry_A
O2 H1 O1 0.76(3) 1.90(3) 2.642(3) 163(3) 3_765

loop_
_geom_torsion_atom_site_label_1
_geom_torsion_atom_site_label_2
_geom_torsion_atom_site_label_3
_geom_torsion_atom_site_label_4
_geom_torsion
_geom_torsion_site_symmetry_1
_geom_torsion_site_symmetry_4
C2 C1 C2 C3 0.6(4) 4_575 .
C2 C1 C2 C5 -178.85(16) 4_575 .
C1 C2 C3 C4 -0.8(3) . .
C5 C2 C3 C4 178.7(2) . .
C2 C3 C4 C3 1.0(4) . 4_575
C3 C2 C5 C6 178.6(2) . .
C1 C2 C5 C6 -2.0(4) . .
C2 C5 C6 C7 179.3(2) . .
C5 C6 C7 O1 -179.7(2) . .
C5 C6 C7 O2 0.3(4) . .
